data_2013259
loop_
_publ_author_name
'Shuvalov, Robert R.'
'Burns, Peter C.'

_publ_section_title
;
 A new polytype of orthoboric acid, H~3~BO~3~-3<i>T</i>
;
_journal_issue 6
_journal_name_full 'Acta Crystallographica Section C'
_journal_page_first i47
_journal_page_last i49
_journal_paper_doi 10.1107/S0108270103009685
_journal_volume 59
_journal_year 2003
_chemical_compound_source Synthetic
_chemical_formula_iupac 'H3 B O3'
_chemical_formula_moiety 'H3 B O3'
_chemical_formula_sum 'B H3 O3'
_chemical_formula_weight 61.83
_chemical_name_common 'orthoboric acid'
_chemical_name_systematic 'boric acid'
_space_group_IT_number 145
_symmetry_cell_setting trigonal
_symmetry_space_group_name_Hall 'P 32'
_symmetry_space_group_name_H-M 'P 32'
_audit_creation_method 'SHELXTL and WinGX routine CIF_UPDATE'
_cell_angle_alpha 90
_cell_angle_beta 90
_cell_angle_gamma 120
_cell_formula_units_Z 6
_cell_length_a 7.0453(4)
_cell_length_b 7.0453(4)
_cell_length_c 9.5608(7)
_cell_measurement_reflns_used 1623
_cell_measurement_temperature 297(2)
_cell_measurement_theta_max 33.79
_cell_measurement_theta_min 3.34
_cell_volume 410.98(4)
_computing_cell_refinement 'SAINT-Plus (Bruker, 1999)'
_computing_data_collection 'SMART (Bruker, 2001)'
_computing_data_reduction SAINT-Plus
_computing_molecular_graphics 'ATOMS (Dowty, 2000)'
_computing_publication_material 'SHELXTL and WinGX (Farrugia, 1999)'
_computing_structure_refinement SHELXTL
_computing_structure_solution 'SHELXTL (Bruker, 1998)'
_database_code_amcsd 0018654
_diffrn_measured_fraction_theta_full 0.988
_diffrn_measured_fraction_theta_max 0.988
_diffrn_measurement_device_type 'Bruker APEX CCD area detector'
_diffrn_measurement_method '\w scans'
_diffrn_radiation_type MoK\a
_diffrn_radiation_wavelength 0.71073
_diffrn_reflns_av_R_equivalents 0.0353
_diffrn_reflns_limit_h_max 11
_diffrn_reflns_limit_h_min -11
_diffrn_reflns_limit_k_max 11
_diffrn_reflns_limit_k_min -11
_diffrn_reflns_limit_l_max 11
_diffrn_reflns_limit_l_min -14
_diffrn_reflns_number 4615
_diffrn_reflns_theta_full 34.42
_diffrn_reflns_theta_max 34.42
_diffrn_reflns_theta_min 2.13
_diffrn_standards_number 0
_exptl_absorpt_coefficient_mu 0.155
_exptl_absorpt_correction_T_max 0.9175
_exptl_absorpt_correction_T_min 0.8511
_exptl_absorpt_correction_type empirical
_exptl_absorpt_process_details '(XPREP; Bruker, 1997)'
_exptl_crystal_colour colorless
_exptl_crystal_density_diffrn 1.499
_exptl_crystal_density_meas ?
_exptl_crystal_density_method 'not measured'
_exptl_crystal_description 'triangular plate'
_exptl_crystal_F_000 192
_exptl_crystal_size_max 0.14
_exptl_crystal_size_mid 0.08
_exptl_crystal_size_min 0.02
_refine_diff_density_max 0.284
_refine_diff_density_min -0.253
_refine_ls_extinction_coef 0.051(6)
_refine_ls_extinction_expression Fc^*^=kFc[1+0.001xFc^2^\l^3^/sin(2\q)]^-1/4^
_refine_ls_extinction_method 'SHELXTL (Bruker, 1998)'
_refine_ls_goodness_of_fit_ref 1.000
_refine_ls_hydrogen_treatment refall
_refine_ls_matrix_type full
_refine_ls_number_parameters 99
_refine_ls_number_reflns 1143
_refine_ls_number_restraints 7
_refine_ls_restrained_S_all 1.013
_refine_ls_R_factor_gt 0.0438
_refine_ls_shift/su_max 0.000
_refine_ls_structure_factor_coef Fsqd
_refine_ls_weighting_details 'calc w=1/[\s^2^(Fo^2^)+(0.0363P)^2^] where P=(Fo^2^+2Fc^2^)/3'
_refine_ls_weighting_scheme calc
_refine_ls_wR_factor_ref 0.0884
_reflns_number_gt 765
_reflns_number_total 1143
_reflns_threshold_expression 'I > 2\s(I)'
_cod_data_source_file fa1014.cif
_cod_data_source_block I
_cod_depositor_comments
;
The following automatic conversions were performed:
'_symmetry_cell_setting' value 'Trigonal' changed to 'trigonal' according
to '/home/saulius/struct/CIF-dictionaries/cif_core.dic' dictionary named
'cif_core.dic' version 2.4.1 from 2010-06-29.

Automatic conversion script
Id: cif_fix_enum 1527 2010-12-29 10:47:43Z saulius 

The following automatic conversions were performed:

'_symmetry_cell_setting' value 'Trigonal' changed to 'trigonal'
according to /home/saulius/struct/CIF-dictionaries/cif_core.dic
dictionary named 'cif_core.dic' version 2.4.1 from 2010-06-29.

Automatic conversion script
Id: cif_fix_values 1715 2011-07-08 13:25:40Z adriana 

The following automatic conversions were performed:

'_exptl_crystal_density_meas' value 'not measured' was changed to '?'
- the value is perceived as not measured.

Automatic conversion script
Id: cif_fix_values 3008 2015-01-20 13:52:24Z robertas 
;
_cod_database_code 2013259
_cod_database_fobs_code 2013259
_amcsd_formula_title H3BO3

loop_
_space_group_symop_operation_xyz
'x, y, z'
'-y, x-y, z+2/3'
'-x+y, -x, z+1/3'

loop_
_atom_site_label
_atom_site_fract_x
_atom_site_fract_y
_atom_site_fract_z
_atom_site_U_iso_or_equiv
_atom_site_adp_type
_atom_site_calc_flag
_atom_site_refinement_flags
_atom_site_occupancy
_atom_site_disorder_assembly
_atom_site_disorder_group
_atom_site_type_symbol
B1 0.1837(9) 0.6403(10) 0.2849(7) 0.0485(17) Uani d . 1 . . B
B2 0.5180(5) 0.3069(5) 0.2964(5) 0.0277(9) Uani d . 1 . . B
O1 0.0621(6) 0.7393(7) 0.2805(3) 0.0514(8) Uani d D 1 . . O
O2 0.0864(6) 0.4195(5) 0.2808(3) 0.0467(7) Uani d D 1 . . O
O3 0.4090(5) 0.7650(6) 0.2869(3) 0.0441(8) Uani d D 1 . . O
O4 0.6437(6) 0.2103(5) 0.2929(2) 0.0413(7) Uani d D 1 . . O
O5 0.2950(6) 0.1832(6) 0.2998(3) 0.0506(8) Uani d D 1 . . O
O6 0.6136(7) 0.5294(6) 0.2904(3) 0.0464(8) Uani d D 1 . . O
H1 0.133(4) 0.877(3) 0.316(3) 0.015(7) Uiso d D 1 . . H
H2 -0.057(3) 0.361(5) 0.311(3) 0.013(7) Uiso d D 1 . . H
H3 0.483(4) 0.695(4) 0.311(3) 0.022(7) Uiso d D 1 . . H
H4 0.565(5) 0.077(4) 0.333(3) 0.048(10) Uiso d D 1 . . H
H5 0.243(5) 0.274(4) 0.324(3) 0.027(8) Uiso d D 1 . . H
H6 0.755(3) 0.602(4) 0.318(3) 0.027(8) Uiso d D 1 . . H

loop_
_atom_site_aniso_label
_atom_site_aniso_U_11
_atom_site_aniso_U_22
_atom_site_aniso_U_33
_atom_site_aniso_U_12
_atom_site_aniso_U_13
_atom_site_aniso_U_23
B1 0.045(3) 0.056(3) 0.050(3) 0.029(2) -0.0005(16) -0.002(2)
B2 0.0144(12) 0.0177(14) 0.053(3) 0.0093(11) 0.0007(10) 0.0015(11)
O1 0.0246(14) 0.0384(18) 0.097(2) 0.0198(14) -0.0021(15) -0.0049(16)
O2 0.0263(15) 0.0278(14) 0.0859(19) 0.0133(13) -0.0038(16) -0.0024(14)
O3 0.0233(12) 0.0254(14) 0.082(2) 0.0108(12) -0.0006(14) -0.0032(14)
O4 0.0279(16) 0.0249(15) 0.072(2) 0.0138(14) -0.0007(13) -0.0025(12)
O5 0.0284(14) 0.0379(18) 0.0902(19) 0.0201(13) -0.0026(15) 0.0010(16)
O6 0.0307(19) 0.0325(15) 0.0772(18) 0.0167(13) 0.0070(15) 0.0080(13)

loop_
_atom_type_symbol
_atom_type_description
_atom_type_scat_dispersion_real
_atom_type_scat_dispersion_imag
_atom_type_scat_source
B B 0.0013 0.0007 'International Tables Vol C Tables 4.2.6.8 and 6.1.1.4'
H H 0 0 'International Tables Vol C Tables 4.2.6.8 and 6.1.1.4'
O O 0.0106 0.006 'International Tables Vol C Tables 4.2.6.8 and 6.1.1.4'

loop_
_geom_angle_atom_site_label_1
_geom_angle_atom_site_label_2
_geom_angle_atom_site_label_3
_geom_angle_site_symmetry_3
_geom_angle
_geom_angle_publ_flag
O1 B1 O2 . 120.4(5) yes
O1 B1 O3 . 119.9(5) yes
O2 B1 O3 . 119.6(4) yes
B1 O1 H1 . 113(2) yes
H1 O1 H6 1_455 111(2) no
B1 O1 H6 1_455 126.0(10) no
B1 O2 H2 . 108(2) yes
H2 O2 H5 . 120(2) no
B1 O2 H5 . 121.0(10) no
B1 O3 H3 . 117(2) yes
H3 O3 H4 1_565 114(2) no
B1 O3 H4 1_565 123.0(10) no
O4 B2 O5 . 120.7(3) yes
O4 B2 O6 . 120.2(3) yes
O5 B2 O6 . 119.0(2) yes
B2 O4 H4 . 107(2) yes
H4 O4 H2 1_655 120(2) no
B2 O4 H2 1_655 124.0(10) no
B2 O5 H5 . 107(2) yes
H5 O5 H1 1_545 124(2) no
B2 O5 H1 1_545 125.4(8) no
B2 O6 H6 . 114(2) yes
H6 O6 H3 . 112(2) no
B2 O6 H3 . 128.0(10) no

loop_
_geom_bond_atom_site_label_1
_geom_bond_atom_site_label_2
_geom_bond_site_symmetry_2
_geom_bond_distance
_geom_bond_publ_flag
B1 O1 . 1.349(5) yes
B1 O2 . 1.350(6) yes
B1 O3 . 1.377(6) yes
B2 O4 . 1.361(4) yes
B2 O5 . 1.364(4) yes
B2 O6 . 1.363(5) yes
O1 H1 . 0.91(2) no
O2 H2 . 0.93(2) no
O3 H3 . 0.91(2) no
O4 H4 . 0.90(2) no
O5 H5 . 0.91(2) no
O6 H6 . 0.91(2) no

loop_
_geom_hbond_atom_site_label_D
_geom_hbond_atom_site_label_H
_geom_hbond_atom_site_label_A
_geom_hbond_site_symmetry_A
_geom_hbond_distance_DH
_geom_hbond_distance_HA
_geom_hbond_distance_DA
_geom_hbond_angle_DHA
_geom_hbond_publ_flag
O1 H1 O5 1_565 0.91(2) 1.88(2) 2.715(7) 153(2) yes
O2 H2 O4 1_455 0.93(2) 1.83(2) 2.705(6) 155(2) yes
O3 H3 O6 . 0.91(2) 1.82(2) 2.688(7) 159(3) yes
O4 H4 O3 1_545 0.91(2) 1.95(2) 2.719(5) 141(3) yes
O5 H5 O2 . 0.91(2) 1.89(2) 2.723(6) 151(2) yes
O6 H6 O1 1_655 0.91(2) 1.91(2) 2.740(6) 151(3) yes

loop_
_cod_related_entry_id
_cod_related_entry_database
_cod_related_entry_code
1 ChemSpider 7346
2 AMCSD 0018654
